data_4109472
loop_
_publ_author_name
'Christina A. Bauer'
'Tatiana V. Timofeeva'
'Thomas B. Settersten'
'Brian D. Patterson'
'Vincent H. Liu'
'Blake A. Simmons'
'Mark D. Allendorf'

_publ_section_title
;
 Influence of Connectivity and Porosity on Ligand-Based Luminescence in
 Zinc Metal-Organic Frameworks
;
_journal_name_full 'Journal of the American Chemical Society'
_journal_page_first 7136
_journal_page_last 7144
_journal_paper_doi 10.1021/ja0700395
_journal_volume 129
_journal_year 2007
_chemical_formula_moiety 'C54 H44 N2 O14 Zn3'
_chemical_formula_sum 'C54 H44 N2 O14 Zn3'
_chemical_formula_weight 1141.02
_chemical_name_systematic
; 
 ? 
;
_space_group_IT_number 148
_symmetry_cell_setting rhombohedral
_symmetry_space_group_name_Hall '-R 3'
_symmetry_space_group_name_H-M 'R -3 :H'
_atom_sites_solution_hydrogens geom
_atom_sites_solution_primary direct
_atom_sites_solution_secondary difmap
_audit_creation_method SHELXL-97
_cell_angle_alpha 90.00
_cell_angle_beta 90.00
_cell_angle_gamma 120.00
_cell_formula_units_Z 3
_cell_length_a 16.1661(4)
_cell_length_b 16.1661(4)
_cell_length_c 16.4796(9)
_cell_measurement_reflns_used 1755
_cell_measurement_temperature 100(2)
_cell_measurement_theta_max 28.93
_cell_measurement_theta_min 2.52
_cell_volume 3729.8(2)
_computing_cell_refinement 'Bruker SMART'
_computing_data_collection 'Bruker SMART'
_computing_data_reduction 'Bruker SAINT'
_computing_molecular_graphics 'Bruker SHELXTL'
_computing_publication_material 'Bruker SHELXTL'
_computing_structure_refinement 'SHELXL-97 (Sheldrick, 1997)'
_computing_structure_solution 'SHELXS-97 (Sheldrick, 1990)'
_diffrn_ambient_temperature 100(2)
_diffrn_measured_fraction_theta_full 0.903
_diffrn_measured_fraction_theta_max 0.903
_diffrn_measurement_device_type 'Bruker Apex II CCD area detector'
_diffrn_measurement_method 'phi and omega scans'
_diffrn_radiation_monochromator graphite
_diffrn_radiation_source 'fine-focus sealed tube'
_diffrn_radiation_type MoK\a
_diffrn_radiation_wavelength 0.71073
_diffrn_reflns_av_R_equivalents 0.0349
_diffrn_reflns_av_sigmaI/netI 0.0314
_diffrn_reflns_limit_h_max 19
_diffrn_reflns_limit_h_min -19
_diffrn_reflns_limit_k_max 19
_diffrn_reflns_limit_k_min -19
_diffrn_reflns_limit_l_max 20
_diffrn_reflns_limit_l_min -20
_diffrn_reflns_number 7392
_diffrn_reflns_theta_full 26.01
_diffrn_reflns_theta_max 26.01
_diffrn_reflns_theta_min 1.91
_exptl_absorpt_coefficient_mu 1.506
_exptl_absorpt_correction_T_max 0.929
_exptl_absorpt_correction_T_min 0.753
_exptl_absorpt_correction_type multi-scan
_exptl_absorpt_process_details SADABS
_exptl_crystal_colour colourless
_exptl_crystal_density_diffrn 1.524
_exptl_crystal_density_meas 0
_exptl_crystal_description prism
_exptl_crystal_F_000 1752
_exptl_crystal_size_max 0.20
_exptl_crystal_size_mid 0.10
_exptl_crystal_size_min 0.05
_refine_diff_density_max 0.258
_refine_diff_density_min -0.307
_refine_diff_density_rms 0.046
_refine_ls_extinction_method none
_refine_ls_goodness_of_fit_ref 1.008
_refine_ls_hydrogen_treatment constr
_refine_ls_matrix_type full
_refine_ls_number_parameters 130
_refine_ls_number_reflns 1480
_refine_ls_number_restraints 7
_refine_ls_restrained_S_all 1.006
_refine_ls_R_factor_all 0.0320
_refine_ls_R_factor_gt 0.0242
_refine_ls_shift/su_max 0.000
_refine_ls_shift/su_mean 0.000
_refine_ls_structure_factor_coef Fsqd
_refine_ls_weighting_details 'calc w=1/[\s^2^(Fo^2^)+(0.0330P)^2^] where P=(Fo^2^+2Fc^2^)/3'
_refine_ls_weighting_scheme calc
_refine_ls_wR_factor_gt 0.0561
_refine_ls_wR_factor_ref 0.0586
_reflns_number_gt 1239
_reflns_number_total 1480
_reflns_threshold_expression I>2\s(I)
_cod_data_source_file ja0700395si20070103_011337.cif
_cod_data_source_block mof2
_cod_original_cell_volume 3729.82(19)
_cod_original_sg_symbol_H-M 'R -3'
_cod_database_code 4109472

loop_
_symmetry_equiv_pos_as_xyz
'x, y, z'
'-y, x-y, z'
'-x+y, -x, z'
'x+2/3, y+1/3, z+1/3'
'-y+2/3, x-y+1/3, z+1/3'
'-x+y+2/3, -x+1/3, z+1/3'
'x+1/3, y+2/3, z+2/3'
'-y+1/3, x-y+2/3, z+2/3'
'-x+y+1/3, -x+2/3, z+2/3'
'-x, -y, -z'
'y, -x+y, -z'
'x-y, x, -z'
'-x+2/3, -y+1/3, -z+1/3'
'y+2/3, -x+y+1/3, -z+1/3'
'x-y+2/3, x+1/3, -z+1/3'
'-x+1/3, -y+2/3, -z+2/3'
'y+1/3, -x+y+2/3, -z+2/3'
'x-y+1/3, x+2/3, -z+2/3'

loop_
_atom_site_label
_atom_site_type_symbol
_atom_site_fract_x
_atom_site_fract_y
_atom_site_fract_z
_atom_site_U_iso_or_equiv
_atom_site_adp_type
_atom_site_occupancy
_atom_site_symmetry_multiplicity
_atom_site_calc_flag
_atom_site_refinement_flags
Zn1 Zn 0.6667 0.3333 -0.1667 0.01349(12) Uani 1 6 d S
Zn2 Zn 0.6667 0.3333 0.046564(19) 0.02117(12) Uani 1 3 d S
O1 O 0.54427(8) 0.26839(8) -0.09478(7) 0.0209(3) Uani 1 1 d .
O2 O 0.55099(9) 0.33825(9) 0.02375(7) 0.0254(3) Uani 1 1 d .
C1 C 0.51431(12) 0.30678(11) -0.04602(10) 0.0212(3) Uani 1 1 d .
C2 C 0.42977(13) 0.31568(14) -0.06809(11) 0.0284(4) Uani 1 1 d .
C3 C 0.41263(15) 0.38127(16) -0.02873(13) 0.0379(5) Uani 1 1 d .
H3A H 0.4529 0.4180 0.0147 0.046 Uiso 1 1 calc R
C4 C 0.33745(17) 0.39380(18) -0.05213(14) 0.0467(6) Uani 1 1 d .
H4A H 0.3280 0.4407 -0.0258 0.056 Uiso 1 1 calc R
C5 C 0.27624(17) 0.3393(2) -0.11307(15) 0.0507(6) Uani 1 1 d .
C6 C 0.2910(2) 0.2692(2) -0.14999(17) 0.0644(9) Uani 1 1 d .
H6A H 0.2472 0.2280 -0.1897 0.077 Uiso 1 1 calc R
C7 C 0.36863(16) 0.25957(18) -0.12912(14) 0.0483(6) Uani 1 1 d .
H7A H 0.3800 0.2145 -0.1566 0.058 Uiso 1 1 calc R
C8 C 0.19803(19) 0.3558(2) -0.13728(16) 0.0573(7) Uani 1 1 d .
H8A H 0.1919 0.4030 -0.1080 0.069 Uiso 1 1 calc R
O3 O 0.6901(4) 0.3302(7) 0.1675(2) 0.0372(17) Uani 0.33 1 d PD
C9 C 0.6472(7) 0.2584(6) 0.2121(4) 0.079(3) Uani 0.33 1 d PD
H9A H 0.5849 0.2084 0.1962 0.095 Uiso 0.33 1 d PR
N1 N 0.6833(5) 0.2457(5) 0.2810(4) 0.074(2) Uani 0.33 1 d PD
C10 C 0.7822(6) 0.3099(9) 0.3037(8) 0.136(4) Uiso 0.33 1 d PD
H10A H 0.8125 0.3605 0.2647 0.204 Uiso 0.33 1 d PR
H10B H 0.7871 0.3367 0.3567 0.204 Uiso 0.33 1 d PR
H10C H 0.8133 0.2725 0.3037 0.204 Uiso 0.33 1 d PR
C11 C 0.6256(7) 0.1676(10) 0.3360(7) 0.136(4) Uiso 0.33 1 d PD
H11A H 0.5613 0.1335 0.3158 0.204 Uiso 0.33 1 d PR
H11B H 0.6517 0.1257 0.3370 0.204 Uiso 0.33 1 d PR
H11C H 0.6256 0.1899 0.3900 0.204 Uiso 0.33 1 d PR

loop_
_atom_site_aniso_label
_atom_site_aniso_U_11
_atom_site_aniso_U_22
_atom_site_aniso_U_33
_atom_site_aniso_U_23
_atom_site_aniso_U_13
_atom_site_aniso_U_12
Zn1 0.01249(15) 0.01249(15) 0.0155(2) 0.000 0.000 0.00624(8)
Zn2 0.02207(14) 0.02207(14) 0.01939(19) 0.000 0.000 0.01103(7)
O1 0.0167(6) 0.0183(6) 0.0276(6) 0.0023(5) 0.0074(5) 0.0087(5)
O2 0.0232(6) 0.0292(7) 0.0251(6) -0.0003(5) 0.0038(5) 0.0142(5)
C1 0.0181(8) 0.0186(8) 0.0258(9) 0.0051(7) 0.0064(7) 0.0084(7)
C2 0.0240(9) 0.0353(10) 0.0301(10) -0.0029(8) 0.0025(7) 0.0181(8)
C3 0.0326(11) 0.0439(12) 0.0455(12) -0.0168(9) -0.0088(9) 0.0252(9)
C4 0.0449(13) 0.0582(15) 0.0546(14) -0.0253(11) -0.0132(10) 0.0390(12)
C5 0.0450(13) 0.0770(18) 0.0523(14) -0.0297(13) -0.0151(10) 0.0472(14)
C6 0.0603(16) 0.099(2) 0.0664(16) -0.0521(16) -0.0348(14) 0.0637(18)
C7 0.0428(13) 0.0710(17) 0.0506(13) -0.0310(12) -0.0138(10) 0.0430(13)
C8 0.0553(15) 0.0846(19) 0.0602(15) -0.0383(14) -0.0218(12) 0.0560(15)
O3 0.038(4) 0.051(3) 0.0195(16) 0.000(4) -0.003(2) 0.020(3)
C9 0.149(10) 0.064(6) 0.048(5) 0.011(4) 0.030(5) 0.071(7)
N1 0.135(8) 0.067(5) 0.047(4) 0.018(3) 0.007(4) 0.070(5)

loop_
_atom_type_symbol
_atom_type_description
_atom_type_scat_dispersion_real
_atom_type_scat_dispersion_imag
_atom_type_scat_source
C C 0.0033 0.0016 'International Tables Vol C Tables 4.2.6.8 and 6.1.1.4'
H H 0.0000 0.0000 'International Tables Vol C Tables 4.2.6.8 and 6.1.1.4'
N N 0.0061 0.0033 'International Tables Vol C Tables 4.2.6.8 and 6.1.1.4'
O O 0.0106 0.0060 'International Tables Vol C Tables 4.2.6.8 and 6.1.1.4'
Zn Zn 0.2839 1.4301 'International Tables Vol C Tables 4.2.6.8 and 6.1.1.4'

loop_
_geom_angle_atom_site_label_1
_geom_angle_atom_site_label_2
_geom_angle_atom_site_label_3
_geom_angle
_geom_angle_site_symmetry_1
_geom_angle_site_symmetry_3
O1 Zn1 O1 90.88(4) 2_655 .
O1 Zn1 O1 89.12(4) 18_544 .
O1 Zn1 O1 180.0 16_654 .
O2 Zn2 O2 116.37(2) 2_655 .
O2 Zn2 O3 94.5(2) 2_655 .
O2 Zn2 O3 112.65(11) . .
O2 Zn2 O3 95.9(2) . 2_655
C1 O1 Zn1 128.36(10) . .
C1 O2 Zn2 114.93(10) . .
O1 C1 O2 123.92(15) . .
O1 C1 C2 119.51(15) . .
O2 C1 C2 116.56(15) . .
C7 C2 C3 119.46(18) . .
C7 C2 C1 120.23(17) . .
C3 C2 C1 120.31(17) . .
C4 C3 C2 120.58(19) . .
C4 C3 H3A 119.7 . .
C2 C3 H3A 119.7 . .
C5 C4 C3 120.9(2) . .
C5 C4 H4A 119.6 . .
C3 C4 H4A 119.6 . .
C4 C5 C6 118.3(2) . .
C4 C5 C8 119.4(2) . .
C6 C5 C8 122.4(2) . .
C7 C6 C5 120.8(2) . .
C7 C6 H6A 119.6 . .
C5 C6 H6A 119.6 . .
C6 C7 C2 119.9(2) . .
C6 C7 H7A 120.1 . .
C2 C7 H7A 120.1 . .
C8 C8 C5 126.2(3) 16_554 .
C8 C8 H8A 116.9 16_554 .
C5 C8 H8A 116.9 . .
C9 O3 Zn2 125.2(5) . .
O3 C9 N1 124.0(6) . .
O3 C9 H9A 118.9 . .
N1 C9 H9A 117.1 . .
C9 N1 C11 121.6(3) . .
C9 N1 C10 121.1(3) . .
C11 N1 C10 117.3(3) . .
N1 C10 H10A 110.2 . .
N1 C10 H10B 111.6 . .
H10A C10 H10B 109.5 . .
N1 C10 H10C 106.5 . .
H10A C10 H10C 109.5 . .
H10B C10 H10C 109.5 . .
N1 C11 H11A 108.8 . .
N1 C11 H11B 107.8 . .
H11A C11 H11B 109.5 . .
N1 C11 H11C 111.8 . .
H11A C11 H11C 109.5 . .
H11B C11 H11C 109.5 . .

loop_
_geom_bond_atom_site_label_1
_geom_bond_atom_site_label_2
_geom_bond_distance
_geom_bond_site_symmetry_2
Zn1 O1 2.0841(11) .
Zn2 O2 1.9477(12) .
Zn2 O3 2.034(3) .
O1 C1 1.251(2) .
O2 C1 1.277(2) .
C1 C2 1.489(2) .
C2 C7 1.384(3) .
C2 C3 1.384(3) .
C3 C4 1.383(3) .
C3 H3A 0.9500 .
C4 C5 1.376(3) .
C4 H4A 0.9500 .
C5 C6 1.409(3) .
C5 C8 1.471(3) .
C6 C7 1.382(3) .
C6 H6A 0.9500 .
C7 H7A 0.9500 .
C8 C8 1.326(5) 16_554
C8 H8A 0.9500 .
O3 C9 1.250(3) .
C9 N1 1.339(3) .
C9 H9A 0.9601 .
N1 C11 1.452(3) .
N1 C10 1.455(3) .
C10 H10A 0.9600 .
C10 H10B 0.9599 .
C10 H10C 0.9602 .
C11 H11A 0.9600 .
C11 H11B 0.9602 .
C11 H11C 0.9598 .

loop_
_geom_torsion_atom_site_label_1
_geom_torsion_atom_site_label_2
_geom_torsion_atom_site_label_3
_geom_torsion_atom_site_label_4
_geom_torsion
_geom_torsion_site_symmetry_1
_geom_torsion_site_symmetry_4
O1 Zn1 O1 C1 108.80(12) 2_655 .
O1 Zn1 O1 C1 -162.10(15) 18_544 .
O1 Zn1 O1 C1 -71.21(12) 17_554 .
O1 Zn1 O1 C1 17.90(15) 3_665 .
O2 Zn2 O2 C1 -48.51(13) 2_655 .
O2 Zn2 O2 C1 94.52(11) 3_665 .
O3 Zn2 O2 C1 -156.1(3) . .
O3 Zn2 O2 C1 -147.4(2) 3_665 .
O3 Zn2 O2 C1 -167.4(2) 2_655 .
Zn1 O1 C1 O2 -74.9(2) . .
Zn1 O1 C1 C2 106.41(16) . .
Zn2 O2 C1 O1 5.4(2) . .
Zn2 O2 C1 C2 -175.80(12) . .
O1 C1 C2 C7 18.5(3) . .
O2 C1 C2 C7 -160.31(19) . .
O1 C1 C2 C3 -160.37(18) . .
O2 C1 C2 C3 20.8(3) . .
C7 C2 C3 C4 -2.7(3) . .
C1 C2 C3 C4 176.2(2) . .
C2 C3 C4 C5 2.2(4) . .
C3 C4 C5 C6 1.2(4) . .
C3 C4 C5 C8 -179.0(3) . .
C4 C5 C6 C7 -4.1(5) . .
C8 C5 C6 C7 176.1(3) . .
C5 C6 C7 C2 3.7(5) . .
C3 C2 C7 C6 -0.2(4) . .
C1 C2 C7 C6 -179.1(2) . .
C4 C5 C8 C8 178.1(4) . 16_554
C6 C5 C8 C8 -2.1(6) . 16_554
O2 Zn2 O3 C9 77.0(7) . .
Zn2 O3 C9 N1 154.9(6) . .
O3 C9 N1 C11 171.6(11) . .
O3 C9 N1 C10 -8.4(15) . .
